data_7112497
loop_
_publ_author_name
'Arjmand, Farukh'
'Muddassir, Mohd'
'Zaidi, Yusra'
'Ray, Debashis'

_publ_section_title
;
 Design, synthesis and crystal structure determination of dinuclear
 copper-based potential chemotherapeutic drug entities; in vitro DNA
 binding, cleavage studies and an evaluation of genotoxicity by
 micronucleus test and comet assay
;
_journal_issue 2
_journal_name_full MedChemComm
_journal_page_first 394
_journal_paper_doi 10.1039/c2md20141k
_journal_volume 4
_journal_year 2013
_chemical_absolute_configuration ad
_chemical_formula_sum 'C24 H34 Cu2 N2 O10'
_chemical_formula_weight 637.61
_chemical_name_systematic
;
?
;
_space_group_IT_number 19
_symmetry_cell_setting orthorhombic
_symmetry_space_group_name_Hall 'P 2ac 2ab'
_symmetry_space_group_name_H-M 'P 21 21 21'
_atom_sites_solution_hydrogens geom
_atom_sites_solution_primary direct
_atom_sites_solution_secondary difmap
_audit_creation_method SHELXL-97
_cell_angle_alpha 90.000(5)
_cell_angle_beta 90.000(5)
_cell_angle_gamma 90.000(5)
_cell_formula_units_Z 8
_cell_length_a 12.104(5)
_cell_length_b 16.437(5)
_cell_length_c 27.634(5)
_cell_measurement_reflns_used 999
_cell_measurement_temperature 100(2)
_cell_measurement_theta_max 28.4
_cell_measurement_theta_min 2.1
_cell_volume 5498(3)
_computing_structure_refinement 'SHELXL-97 (Sheldrick, 1997)'
_diffrn_ambient_temperature 100(2)
_diffrn_measured_fraction_theta_full 0.993
_diffrn_measured_fraction_theta_max 0.993
_diffrn_measurement_device_type 'BRUKER SMART APEX'
_diffrn_radiation_monochromator graphite
_diffrn_radiation_source 'fine-focus sealed tube'
_diffrn_radiation_type MoK\a
_diffrn_radiation_wavelength 0.71069
_diffrn_reflns_av_R_equivalents 0.0792
_diffrn_reflns_av_sigmaI/netI 0.0990
_diffrn_reflns_limit_h_max 16
_diffrn_reflns_limit_h_min -14
_diffrn_reflns_limit_k_max 21
_diffrn_reflns_limit_k_min -20
_diffrn_reflns_limit_l_max 37
_diffrn_reflns_limit_l_min -34
_diffrn_reflns_number 36564
_diffrn_reflns_theta_full 28.42
_diffrn_reflns_theta_max 28.42
_diffrn_reflns_theta_min 2.09
_exptl_absorpt_coefficient_mu 1.604
_exptl_absorpt_correction_T_max 0.9099
_exptl_absorpt_correction_T_min 0.7504
_exptl_absorpt_correction_type empirical
_exptl_absorpt_process_details SADABS
_exptl_crystal_colour Blue
_exptl_crystal_density_diffrn 1.541
_exptl_crystal_density_method 'not measured'
_exptl_crystal_description Block
_exptl_crystal_F_000 2640
_exptl_crystal_size_max 0.19
_exptl_crystal_size_mid 0.09
_exptl_crystal_size_min 0.06
_refine_diff_density_max 1.157
_refine_diff_density_min -0.804
_refine_diff_density_rms 0.205
_refine_ls_abs_structure_details 'Flack H D (1983), Acta Cryst. A39, 876-881'
_refine_ls_abs_structure_Flack -0.001(15)
_refine_ls_extinction_method none
_refine_ls_goodness_of_fit_ref 1.069
_refine_ls_hydrogen_treatment refU
_refine_ls_matrix_type full
_refine_ls_number_parameters 701
_refine_ls_number_reflns 13608
_refine_ls_number_restraints 2
_refine_ls_restrained_S_all 1.069
_refine_ls_R_factor_all 0.0975
_refine_ls_R_factor_gt 0.0628
_refine_ls_shift/su_max 0.001
_refine_ls_shift/su_mean 0.000
_refine_ls_structure_factor_coef Fsqd
_refine_ls_weighting_details 'calc w=1/[\s^2^(Fo^2^)+(0.0907P)^2^+3.5473P] where P=(Fo^2^+2Fc^2^)/3'
_refine_ls_weighting_scheme calc
_refine_ls_wR_factor_gt 0.1443
_refine_ls_wR_factor_ref 0.1886
_reflns_number_gt 9873
_reflns_number_total 13608
_reflns_threshold_expression >2sigma(I)
_cod_data_source_file c2md20141k.txt
_cod_data_source_block 8sepdm
_cod_depositor_comments
;
The following automatic conversions were performed:

'_symmetry_cell_setting' value 'Orthorhombic' changed to
'orthorhombic' according to
/usr/data/users/saulius/automatic-downloads/retrospective/RSC/lib/dictionaries/cif_core.dic
dictionary named 'cif_core.dic' version 2.4.2 from 2011-04-26.

Automatic conversion script
Id: cif_fix_values 2281 2013-09-26 08:29:07Z andrius 
;
_cod_original_sg_symbol_H-M P212121
_cod_database_code 7112497

loop_
_symmetry_equiv_pos_as_xyz
'x, y, z'
'-x+1/2, -y, z+1/2'
'x+1/2, -y+1/2, -z'
'-x, y+1/2, -z+1/2'

loop_
_atom_site_label
_atom_site_type_symbol
_atom_site_fract_x
_atom_site_fract_y
_atom_site_fract_z
_atom_site_U_iso_or_equiv
_atom_site_adp_type
_atom_site_occupancy
_atom_site_symmetry_multiplicity
_atom_site_calc_flag
_atom_site_refinement_flags
Cu1 Cu 0.35975(7) 0.89890(5) 0.21299(3) 0.02482(18) Uani 1 1 d .
Cu2 Cu 0.14393(7) 0.99386(5) 0.21991(3) 0.02424(18) Uani 1 1 d .
Cu3 Cu 0.36189(6) 1.05127(4) -0.02986(2) 0.02042(16) Uani 1 1 d .
Cu4 Cu 0.56907(6) 0.94747(5) -0.01445(3) 0.02144(17) Uani 1 1 d .
O20 O 0.5571(4) 0.9462(3) 0.07904(15) 0.0265(9) Uani 1 1 d .
O13 O 0.1264(4) 0.9723(3) 0.31317(17) 0.0371(12) Uani 1 1 d .
O2 O 0.4226(4) 0.8640(3) 0.13832(17) 0.0307(11) Uani 1 1 d D
O5 O 0.5237(3) 1.0612(2) -0.02115(16) 0.0205(9) Uani 1 1 d .
O8 O 0.6807(4) 0.9218(3) -0.07851(17) 0.0308(11) Uani 1 1 d .
O7 O 0.4096(3) 0.9389(2) -0.03164(15) 0.0199(8) Uani 1 1 d .
O4 O 0.0423(4) 1.0114(3) 0.14985(16) 0.0291(11) Uani 1 1 d .
O6 O 0.2951(5) 1.0677(3) -0.10341(18) 0.0337(11) Uani 1 1 d D
O18 O 0.6962(3) 0.9703(3) 0.03013(16) 0.0247(10) Uani 1 1 d .
O15 O 0.2099(3) 1.0310(3) -0.00411(16) 0.0245(10) Uani 1 1 d .
O17 O 0.0959(4) 1.0103(3) 0.05691(16) 0.0267(10) Uani 1 1 d .
N2 N 0.1155(4) 1.1130(3) 0.22523(18) 0.0229(12) Uani 1 1 d .
H2N H 0.0584 1.1192 0.2463 0.028 Uiso 1 1 calc R
C8 C 0.4197(6) 0.7365(4) 0.1793(2) 0.0261(14) Uani 1 1 d .
H8 H 0.3516 0.7235 0.1617 0.031 Uiso 1 1 calc R
N3 N 0.3369(4) 1.1713(3) -0.02755(17) 0.0186(10) Uani 1 1 d .
H3N H 0.2738 1.1797 -0.0104 0.022 Uiso 1 1 calc R
O12 O 0.0039(4) 0.9655(3) 0.25448(17) 0.0292(10) Uani 1 1 d .
C16 C 0.3097(6) 1.1559(4) 0.2137(2) 0.0294(14) Uani 1 1 d .
C24 C 0.6946(6) 1.2671(4) -0.0662(2) 0.0314(16) Uani 1 1 d .
H24 H 0.7317 1.3132 -0.0770 0.038 Uiso 1 1 calc R
C12 C 0.4482(6) 1.0829(4) 0.1680(2) 0.0304(15) Uani 1 1 d .
H12 H 0.4797 1.0344 0.1576 0.036 Uiso 1 1 calc R
C11 C 0.3552(5) 1.0809(4) 0.1968(2) 0.0247(13) Uani 1 1 d .
N4 N 0.5831(5) 0.8256(3) -0.01030(19) 0.0241(11) Uani 1 1 d .
H4N H 0.6358 0.8144 0.0122 0.029 Uiso 1 1 calc R
O1 O 0.1993(4) 0.8845(3) 0.21380(16) 0.0255(9) Uani 1 1 d .
C27 C 0.4286(5) 1.2143(4) -0.0009(2) 0.0239(13) Uani 1 1 d .
H27A H 0.4109 1.2716 0.0020 0.029 Uiso 1 1 calc R
H27B H 0.4347 1.1921 0.0316 0.029 Uiso 1 1 calc R
O3 O 0.3037(4) 1.0110(3) 0.20814(16) 0.0250(10) Uani 1 1 d .
N1 N 0.3889(4) 0.7795(3) 0.2239(2) 0.0255(12) Uani 1 1 d .
H1N H 0.4480 0.7762 0.2441 0.031 Uiso 1 1 calc R
C26 C 0.5357(5) 1.2051(4) -0.0261(2) 0.0241(13) Uani 1 1 d .
C17 C 0.2127(5) 1.1554(4) 0.2469(2) 0.0279(14) Uani 1 1 d .
H17A H 0.1924 1.2110 0.2546 0.033 Uiso 1 1 calc R
H17B H 0.2329 1.1285 0.2768 0.033 Uiso 1 1 calc R
C32 C 0.2741(6) 0.8790(4) -0.0814(2) 0.0286(15) Uani 1 1 d .
H32 H 0.2511 0.9301 -0.0919 0.034 Uiso 1 1 calc R
C36 C 0.3900(5) 0.7961(4) -0.0311(2) 0.0260(14) Uani 1 1 d .
C6 C 0.1910(5) 0.7397(4) 0.2194(2) 0.0276(14) Uani 1 1 d .
C15 C 0.3575(6) 1.2278(4) 0.1998(3) 0.0320(15) Uani 1 1 d .
H15 H 0.3270 1.2767 0.2102 0.038 Uiso 1 1 calc R
C1K C 0.2876(5) 0.9997(4) 0.0727(2) 0.0239(13) Uani 1 1 d .
H1K1 H 0.2612 0.9885 0.1047 0.036 Uiso 1 1 calc R
H1K2 H 0.3342 1.0470 0.0733 0.036 Uiso 1 1 calc R
H1K3 H 0.3290 0.9540 0.0610 0.036 Uiso 1 1 calc R
C2 C 0.0437(5) 0.8157(4) 0.1807(2) 0.0260(14) Uani 1 1 d .
H2 H 0.0121 0.8651 0.1721 0.031 Uiso 1 1 calc R
C45 C 0.0299(6) 0.9610(4) 0.2991(2) 0.0305(16) Uani 1 1 d .
C40 C 0.7157(5) 0.8398(4) -0.0742(3) 0.0304(15) Uani 1 1 d .
H40A H 0.7766 0.8361 -0.0515 0.037 Uiso 1 1 calc R
H40B H 0.7408 0.8198 -0.1054 0.037 Uiso 1 1 calc R
C37 C 0.4765(5) 0.7888(4) 0.0072(3) 0.0285(15) Uani 1 1 d .
H37A H 0.4880 0.7319 0.0151 0.034 Uiso 1 1 calc R
H37B H 0.4522 0.8166 0.0363 0.034 Uiso 1 1 calc R
C18 C 0.0792(7) 1.1491(5) 0.1783(2) 0.0350(16) Uani 1 1 d .
H18 H 0.1436 1.1526 0.1570 0.042 Uiso 1 1 calc R
O9 O 0.5093(4) 0.9243(3) 0.2317(2) 0.0398(13) Uani 1 1 d .
O10 O 0.6236(5) 0.9592(4) 0.2899(2) 0.0549(16) Uani 1 1 d .
C28 C 0.3193(5) 1.2072(4) -0.0764(2) 0.0249(14) Uani 1 1 d .
H28 H 0.3912 1.2127 -0.0923 0.030 Uiso 1 1 calc R
C20 C -0.0031(6) 1.0901(4) 0.1558(2) 0.0305(15) Uani 1 1 d .
H20A H -0.0680 1.0866 0.1763 0.037 Uiso 1 1 calc R
H20B H -0.0263 1.1108 0.1246 0.037 Uiso 1 1 calc R
C34 C 0.2552(6) 0.7339(4) -0.0840(3) 0.0346(17) Uani 1 1 d .
H34 H 0.2206 0.6877 -0.0962 0.042 Uiso 1 1 calc R
C21 C 0.5808(5) 1.1286(4) -0.0344(2) 0.0204(12) Uani 1 1 d .
C22 C 0.6835(5) 1.1215(4) -0.0560(2) 0.0267(14) Uani 1 1 d .
H22 H 0.7156 1.0704 -0.0592 0.032 Uiso 1 1 calc R
C25 C 0.5942(6) 1.2741(4) -0.0433(2) 0.0282(15) Uani 1 1 d .
H25 H 0.5638 1.3256 -0.0389 0.034 Uiso 1 1 calc R
C5 C 0.1362(6) 0.6678(4) 0.2066(2) 0.0291(14) Uani 1 1 d .
H5 H 0.1673 0.6180 0.2151 0.035 Uiso 1 1 calc R
C4 C 0.0389(6) 0.6687(4) 0.1820(3) 0.0345(17) Uani 1 1 d .
H4 H 0.0049 0.6199 0.1737 0.041 Uiso 1 1 calc R
C13 C 0.4953(6) 1.1559(5) 0.1545(3) 0.0370(17) Uani 1 1 d .
H13 H 0.5573 1.1560 0.1346 0.044 Uiso 1 1 calc R
C48 C 0.1916(5) 1.0149(4) 0.0398(2) 0.0223(13) Uani 1 1 d .
C39 C 0.6515(7) 0.7000(4) -0.0523(3) 0.0374(17) Uani 1 1 d .
H39A H 0.5891 0.6692 -0.0411 0.056 Uiso 1 1 calc R
H39B H 0.7112 0.6945 -0.0296 0.056 Uiso 1 1 calc R
H39C H 0.6744 0.6801 -0.0833 0.056 Uiso 1 1 calc R
C1 C 0.1427(6) 0.8143(4) 0.2047(2) 0.0270(13) Uani 1 1 d .
C31 C 0.3572(5) 0.8732(4) -0.0476(2) 0.0218(12) Uani 1 1 d .
C30 C 0.2498(6) 1.1470(5) -0.1052(3) 0.0366(18) Uani 1 1 d .
H30A H 0.1753 1.1460 -0.0922 0.044 Uiso 1 1 calc R
H30B H 0.2456 1.1648 -0.1386 0.044 Uiso 1 1 calc R
C10 C 0.4864(5) 0.7933(4) 0.1484(2) 0.0251(14) Uani 1 1 d .
H10A H 0.5537 0.8084 0.1652 0.030 Uiso 1 1 calc R
H10B H 0.5066 0.7665 0.1184 0.030 Uiso 1 1 calc R
C33 C 0.2243(7) 0.8101(5) -0.1001(3) 0.0376(17) Uani 1 1 d .
H33 H 0.1698 0.8150 -0.1236 0.045 Uiso 1 1 calc R
C35 C 0.3372(6) 0.7267(4) -0.0501(3) 0.0322(16) Uani 1 1 d .
H35 H 0.3583 0.6754 -0.0394 0.039 Uiso 1 1 calc R
C23 C 0.7399(6) 1.1904(4) -0.0731(2) 0.0292(15) Uani 1 1 d .
H23 H 0.8073 1.1846 -0.0889 0.035 Uiso 1 1 calc R
C7 C 0.2935(6) 0.7385(4) 0.2494(3) 0.0352(17) Uani 1 1 d .
H7A H 0.3131 0.6826 0.2566 0.042 Uiso 1 1 calc R
H7B H 0.2794 0.7660 0.2799 0.042 Uiso 1 1 calc R
C3 C -0.0104(6) 0.7426(5) 0.1692(2) 0.0321(16) Uani 1 1 d .
H3 H -0.0780 0.7433 0.1533 0.038 Uiso 1 1 calc R
C14 C 0.4515(6) 1.2291(5) 0.1701(3) 0.0363(17) Uani 1 1 d .
H14 H 0.4837 1.2781 0.1611 0.044 Uiso 1 1 calc R
C29 C 0.2641(7) 1.2896(4) -0.0756(3) 0.0408(19) Uani 1 1 d .
H29A H 0.3086 1.3269 -0.0574 0.061 Uiso 1 1 calc R
H29B H 0.1926 1.2849 -0.0609 0.061 Uiso 1 1 calc R
H29C H 0.2562 1.3092 -0.1082 0.061 Uiso 1 1 calc R
C1J C 0.7278(7) 0.9865(5) 0.1144(3) 0.0386(18) Uani 1 1 d .
H1J1 H 0.8002 1.0001 0.1028 0.058 Uiso 1 1 calc R
H1J2 H 0.7326 0.9404 0.1356 0.058 Uiso 1 1 calc R
H1J3 H 0.6975 1.0320 0.1316 0.058 Uiso 1 1 calc R
C51 C 0.6545(6) 0.9661(4) 0.0723(2) 0.0279(14) Uani 1 1 d .
C1M C -0.0614(7) 0.9452(5) 0.3352(3) 0.0428(18) Uani 1 1 d .
H1M1 H -0.1301 0.9384 0.3183 0.064 Uiso 1 1 calc R
H1M2 H -0.0671 0.9905 0.3570 0.064 Uiso 1 1 calc R
H1M3 H -0.0450 0.8968 0.3532 0.064 Uiso 1 1 calc R
C9 C 0.4804(7) 0.6569(5) 0.1891(3) 0.0401(18) Uani 1 1 d .
H9A H 0.4351 0.6223 0.2088 0.060 Uiso 1 1 calc R
H9B H 0.5485 0.6681 0.2056 0.060 Uiso 1 1 calc R
H9C H 0.4959 0.6301 0.1589 0.060 Uiso 1 1 calc R
C42 C 0.5307(6) 0.9451(5) 0.2765(3) 0.0418(19) Uani 1 1 d .
C38 C 0.6194(6) 0.7891(4) -0.0565(2) 0.0285(15) Uani 1 1 d .
H38 H 0.5590 0.7938 -0.0800 0.034 Uiso 1 1 calc R
C1N C 0.4317(7) 0.9534(6) 0.3107(3) 0.049(2) Uani 1 1 d .
H1N1 H 0.3650 0.9399 0.2937 0.073 Uiso 1 1 calc R
H1N2 H 0.4272 1.0084 0.3223 0.073 Uiso 1 1 calc R
H1N3 H 0.4408 0.9171 0.3377 0.073 Uiso 1 1 calc R
C19 C 0.0308(7) 1.2341(5) 0.1839(3) 0.0411(19) Uani 1 1 d .
H19A H 0.0851 1.2695 0.1981 0.062 Uiso 1 1 calc R
H19B H -0.0330 1.2318 0.2045 0.062 Uiso 1 1 calc R
H19C H 0.0099 1.2547 0.1527 0.062 Uiso 1 1 calc R
OW1 O -0.1035(4) 1.0553(4) 0.0194(2) 0.0500(14) Uani 1 1 d .
OW2 O 0.8545(5) 0.9882(4) -0.1181(2) 0.0597(17) Uani 1 1 d .
OW3 O 0.0126(6) 1.0637(6) -0.0626(2) 0.084(3) Uani 1 1 d .
OW4 O 0.7881(7) 0.8801(5) 0.2276(3) 0.090(3) Uani 1 1 d .
H1B H 0.742(4) 0.953(3) -0.089(2) 0.000(12) Uiso 1 1 d .
H1E H 0.474(5) 0.887(5) 0.124(3) 0.06(3) Uiso 1 1 d D
H1C H 0.067(8) 1.023(6) 0.115(4) 0.08(3) Uiso 1 1 d .
H1D H 0.355(7) 1.092(9) -0.098(6) 0.18(7) Uiso 1 1 d D

loop_
_atom_site_aniso_label
_atom_site_aniso_U_11
_atom_site_aniso_U_22
_atom_site_aniso_U_33
_atom_site_aniso_U_23
_atom_site_aniso_U_13
_atom_site_aniso_U_12
Cu1 0.0230(4) 0.0296(4) 0.0219(4) -0.0008(3) 0.0006(4) 0.0018(3)
Cu2 0.0233(4) 0.0299(4) 0.0195(4) 0.0003(3) 0.0021(3) 0.0019(3)
Cu3 0.0178(3) 0.0232(4) 0.0202(4) 0.0011(3) 0.0006(3) 0.0009(3)
Cu4 0.0180(3) 0.0234(4) 0.0229(4) -0.0004(3) -0.0003(3) 0.0007(3)
O20 0.029(2) 0.030(2) 0.021(2) 0.0020(19) 0.0024(19) 0.001(2)
O13 0.039(3) 0.050(3) 0.023(2) 0.005(2) 0.001(2) -0.002(2)
O2 0.031(3) 0.033(3) 0.029(3) 0.003(2) 0.005(2) 0.013(2)
O5 0.0082(18) 0.023(2) 0.031(2) 0.0019(18) 0.0027(17) 0.0021(15)
O8 0.031(3) 0.036(3) 0.026(2) 0.001(2) 0.006(2) 0.002(2)
O7 0.0112(18) 0.018(2) 0.030(2) -0.0014(17) -0.0015(16) 0.0043(16)
O4 0.027(3) 0.040(3) 0.020(2) 0.003(2) 0.0059(19) -0.005(2)
O6 0.045(3) 0.032(3) 0.024(3) 0.004(2) -0.009(2) 0.002(2)
O18 0.016(2) 0.033(2) 0.025(2) -0.0018(18) -0.0033(18) 0.0036(17)
O15 0.015(2) 0.034(2) 0.024(2) 0.0018(18) 0.0040(18) -0.0051(17)
O17 0.022(2) 0.035(3) 0.022(2) 0.0046(19) 0.0036(18) 0.0010(19)
N2 0.030(3) 0.018(3) 0.021(3) -0.0027(19) 0.006(2) 0.007(2)
C8 0.028(3) 0.030(3) 0.020(3) 0.003(2) 0.006(3) 0.004(3)
N3 0.023(3) 0.016(2) 0.017(2) 0.0053(19) 0.004(2) -0.0001(19)
O12 0.030(2) 0.036(3) 0.022(2) 0.0063(19) 0.004(2) 0.004(2)
C16 0.027(3) 0.038(4) 0.024(3) 0.003(3) -0.004(3) 0.002(3)
C24 0.036(4) 0.034(4) 0.024(4) 0.003(3) -0.014(3) -0.014(3)
C12 0.028(4) 0.033(4) 0.030(4) -0.006(3) 0.000(3) -0.005(3)
C11 0.018(3) 0.035(4) 0.021(3) 0.003(2) -0.004(3) -0.003(3)
N4 0.031(3) 0.016(2) 0.026(3) -0.002(2) -0.009(2) 0.005(2)
O1 0.021(2) 0.029(2) 0.027(2) -0.0016(19) -0.0007(19) 0.0041(18)
C27 0.023(3) 0.026(3) 0.023(3) 0.003(2) 0.000(3) 0.003(3)
O3 0.021(2) 0.024(2) 0.030(2) -0.0009(19) 0.0071(19) -0.0052(18)
N1 0.023(3) 0.027(3) 0.027(3) 0.005(2) -0.008(2) 0.003(2)
C26 0.032(3) 0.019(3) 0.021(3) -0.001(2) -0.006(3) 0.002(2)
C17 0.030(4) 0.027(3) 0.027(3) 0.000(3) -0.005(3) 0.001(3)
C32 0.029(4) 0.026(3) 0.031(4) 0.006(3) -0.005(3) -0.005(3)
C36 0.034(4) 0.023(3) 0.021(3) 0.000(2) 0.004(3) -0.005(3)
C6 0.024(3) 0.037(4) 0.022(3) 0.002(3) 0.009(3) 0.003(3)
C15 0.033(4) 0.025(3) 0.037(4) -0.002(3) -0.015(3) 0.000(3)
C1K 0.015(3) 0.032(3) 0.025(3) -0.001(3) 0.008(2) -0.003(3)
C2 0.030(4) 0.028(3) 0.021(3) 0.000(2) 0.003(3) 0.001(3)
C45 0.044(4) 0.023(3) 0.025(3) -0.002(3) 0.010(3) 0.012(3)
C40 0.018(3) 0.043(4) 0.030(4) -0.005(3) 0.001(3) 0.003(3)
C37 0.031(4) 0.023(3) 0.032(4) 0.002(3) 0.000(3) -0.001(3)
C18 0.045(4) 0.044(4) 0.016(3) 0.008(3) 0.002(3) 0.003(3)
O9 0.026(3) 0.039(3) 0.054(4) -0.001(2) -0.011(2) -0.001(2)
O10 0.042(3) 0.063(4) 0.060(4) -0.016(3) -0.001(3) -0.010(3)
C28 0.015(3) 0.033(4) 0.027(3) 0.007(3) 0.000(2) 0.006(2)
C20 0.026(4) 0.041(4) 0.024(3) 0.003(3) 0.002(3) 0.006(3)
C34 0.039(4) 0.029(4) 0.036(4) -0.006(3) 0.000(3) -0.005(3)
C21 0.017(3) 0.025(3) 0.019(3) -0.002(2) -0.005(2) -0.006(2)
C22 0.027(3) 0.034(4) 0.019(3) -0.009(3) -0.003(3) -0.001(3)
C25 0.029(4) 0.030(3) 0.025(3) 0.008(3) 0.006(3) -0.001(3)
C5 0.035(4) 0.025(3) 0.028(3) 0.000(3) 0.002(3) 0.000(3)
C4 0.038(4) 0.033(4) 0.032(4) -0.008(3) 0.010(3) -0.013(3)
C13 0.024(4) 0.046(5) 0.041(4) 0.001(3) 0.005(3) -0.002(3)
C48 0.029(3) 0.015(3) 0.022(3) 0.001(2) 0.004(3) 0.000(2)
C39 0.043(4) 0.034(4) 0.035(4) -0.013(3) -0.005(4) 0.009(3)
C1 0.028(3) 0.034(4) 0.019(3) -0.004(2) 0.006(3) -0.005(3)
C31 0.010(3) 0.028(3) 0.027(3) -0.004(2) -0.002(3) -0.003(2)
C30 0.041(5) 0.042(4) 0.026(4) 0.005(3) -0.008(3) 0.000(3)
C10 0.025(3) 0.030(3) 0.020(3) -0.002(3) -0.002(3) 0.009(3)
C33 0.039(4) 0.042(4) 0.032(4) -0.006(3) 0.001(3) -0.009(3)
C35 0.035(4) 0.026(3) 0.035(4) 0.001(3) 0.000(3) -0.004(3)
C23 0.026(4) 0.037(4) 0.025(4) -0.003(3) 0.001(3) -0.011(3)
C7 0.047(4) 0.037(4) 0.022(3) 0.009(3) 0.007(3) 0.003(3)
C3 0.030(4) 0.043(4) 0.024(3) -0.002(3) 0.003(3) -0.005(3)
C14 0.033(4) 0.040(4) 0.036(4) 0.011(3) 0.001(3) -0.008(3)
C29 0.049(5) 0.033(4) 0.041(5) 0.008(3) -0.004(4) 0.005(3)
C1J 0.055(5) 0.033(4) 0.028(4) 0.000(3) -0.013(4) -0.004(3)
C51 0.029(4) 0.024(3) 0.031(4) 0.001(2) -0.009(3) 0.007(3)
C1M 0.058(5) 0.042(4) 0.028(4) -0.001(3) 0.012(4) -0.003(4)
C9 0.051(5) 0.033(4) 0.036(4) -0.001(3) 0.004(4) 0.003(3)
C42 0.036(4) 0.028(4) 0.061(5) -0.013(4) -0.021(4) 0.002(3)
C38 0.026(4) 0.034(4) 0.025(3) -0.006(3) 0.000(3) 0.000(3)
C1N 0.038(4) 0.062(6) 0.047(5) 0.002(4) -0.007(4) -0.013(4)
C19 0.055(5) 0.037(4) 0.031(4) 0.010(3) -0.002(4) 0.013(4)
OW1 0.028(3) 0.055(3) 0.067(4) 0.007(3) -0.006(3) -0.002(2)
OW2 0.050(4) 0.078(5) 0.051(4) 0.004(3) 0.023(3) -0.006(3)
OW3 0.048(4) 0.156(8) 0.048(4) 0.027(5) -0.002(3) -0.001(5)
OW4 0.094(6) 0.096(6) 0.080(6) 0.006(5) 0.003(5) 0.000(5)

loop_
_atom_type_symbol
_atom_type_description
_atom_type_scat_dispersion_real
_atom_type_scat_dispersion_imag
_atom_type_scat_source
C C 0.0033 0.0016 'International Tables Vol C Tables 4.2.6.8 and 6.1.1.4'
H H 0.0000 0.0000 'International Tables Vol C Tables 4.2.6.8 and 6.1.1.4'
N N 0.0061 0.0033 'International Tables Vol C Tables 4.2.6.8 and 6.1.1.4'
O O 0.0106 0.0060 'International Tables Vol C Tables 4.2.6.8 and 6.1.1.4'
Cu Cu 0.3201 1.2651 'International Tables Vol C Tables 4.2.6.8 and 6.1.1.4'

loop_
_geom_angle_atom_site_label_1
_geom_angle_atom_site_label_2
_geom_angle_atom_site_label_3
_geom_angle
O9 Cu1 O1 162.7(2)
O9 Cu1 O3 98.0(2)
O1 Cu1 O3 76.84(18)
O9 Cu1 N1 90.4(2)
O1 Cu1 N1 93.1(2)
O3 Cu1 N1 169.0(2)
O9 Cu1 O2 89.1(2)
O1 Cu1 O2 108.16(19)
O3 Cu1 O2 106.85(17)
N1 Cu1 O2 80.3(2)
O9 Cu1 Cu2 132.58(16)
O1 Cu1 Cu2 37.91(13)
O3 Cu1 Cu2 39.63(12)
N1 Cu1 Cu2 129.69(16)
O2 Cu1 Cu2 118.21(12)
O1 Cu2 O3 77.21(18)
O1 Cu2 N2 169.6(2)
O3 Cu2 N2 92.4(2)
O1 Cu2 O12 96.82(19)
O3 Cu2 O12 159.77(19)
N2 Cu2 O12 92.7(2)
O1 Cu2 O4 103.17(18)
O3 Cu2 O4 111.37(17)
N2 Cu2 O4 81.24(19)
O12 Cu2 O4 88.76(18)
O1 Cu2 Cu1 38.62(13)
O3 Cu2 Cu1 39.29(13)
N2 Cu2 Cu1 130.96(16)
O12 Cu2 Cu1 129.51(13)
O4 Cu2 Cu1 117.84(12)
O7 Cu3 O5 77.67(16)
O7 Cu3 N3 171.32(19)
O5 Cu3 N3 93.68(19)
O7 Cu3 O15 97.17(17)
O5 Cu3 O15 151.65(18)
N3 Cu3 O15 90.80(19)
O7 Cu3 O6 101.70(18)
O5 Cu3 O6 117.7(2)
N3 Cu3 O6 81.56(19)
O15 Cu3 O6 90.6(2)
O5 Cu4 O7 76.87(16)
O5 Cu4 O18 95.42(17)
O7 Cu4 O18 154.46(17)
O5 Cu4 N4 168.3(2)
O7 Cu4 N4 91.44(19)
O18 Cu4 N4 95.0(2)
O5 Cu4 O8 105.76(17)
O7 Cu4 O8 112.21(18)
O18 Cu4 O8 93.29(18)
N4 Cu4 O8 79.0(2)
C10 O2 Cu1 102.1(4)
C21 O5 Cu4 131.5(3)
C21 O5 Cu3 122.6(4)
Cu4 O5 Cu3 102.14(18)
C40 O8 Cu4 106.9(4)
C31 O7 Cu3 129.9(4)
C31 O7 Cu4 126.8(4)
Cu3 O7 Cu4 102.47(18)
C20 O4 Cu2 102.9(4)
C30 O6 Cu3 106.7(4)
C51 O18 Cu4 104.3(4)
C48 O15 Cu3 122.6(4)
C18 N2 C17 113.2(5)
C18 N2 Cu2 112.2(4)
C17 N2 Cu2 110.6(4)
N1 C8 C10 108.4(5)
N1 C8 C9 112.7(5)
C10 C8 C9 112.0(6)
C28 N3 C27 111.3(5)
C28 N3 Cu3 112.6(4)
C27 N3 Cu3 111.5(4)
C45 O12 Cu2 105.5(5)
C15 C16 C11 119.3(6)
C15 C16 C17 120.7(6)
C11 C16 C17 120.0(6)
C25 C24 C23 119.2(6)
C11 C12 C13 121.0(7)
O3 C11 C12 122.3(6)
O3 C11 C16 118.9(6)
C12 C11 C16 118.8(6)
C38 N4 C37 111.7(5)
C38 N4 Cu4 112.3(4)
C37 N4 Cu4 110.3(4)
C1 O1 Cu2 129.1(4)
C1 O1 Cu1 126.8(4)
Cu2 O1 Cu1 103.5(2)
C26 C27 N3 111.5(5)
C11 O3 Cu1 131.0(4)
C11 O3 Cu2 127.7(4)
Cu1 O3 Cu2 101.08(18)
C8 N1 C7 111.8(5)
C8 N1 Cu1 112.8(4)
C7 N1 Cu1 111.7(4)
C21 C26 C25 118.2(6)
C21 C26 C27 120.9(5)
C25 C26 C27 120.9(6)
C16 C17 N2 112.2(5)
C31 C32 C33 120.9(7)
C31 C36 C35 118.8(6)
C31 C36 C37 120.0(5)
C35 C36 C37 121.1(6)
C5 C6 C1 117.5(6)
C5 C6 C7 121.5(6)
C1 C6 C7 120.9(6)
C16 C15 C14 121.3(7)
C1 C2 C3 120.2(6)
O13 C45 O12 121.6(6)
O13 C45 C1M 120.4(6)
O12 C45 C1M 117.9(7)
O8 C40 C38 108.7(5)
C36 C37 N4 109.9(5)
N2 C18 C20 107.1(6)
N2 C18 C19 113.0(6)
C20 C18 C19 112.0(7)
C42 O9 Cu1 119.7(5)
N3 C28 C29 114.0(6)
N3 C28 C30 107.3(5)
C29 C28 C30 110.2(6)
O4 C20 C18 112.0(6)
C35 C34 C33 119.6(7)
O5 C21 C22 120.4(5)
O5 C21 C26 119.7(5)
C22 C21 C26 119.9(6)
C21 C22 C23 120.9(6)
C24 C25 C26 121.9(6)
C4 C5 C6 121.8(6)
C5 C4 C3 120.4(6)
C12 C13 C14 120.9(7)
O17 C48 O15 122.5(6)
O17 C48 C1K 118.7(5)
O15 C48 C1K 118.8(6)
O1 C1 C2 120.9(6)
O1 C1 C6 118.1(6)
C2 C1 C6 120.9(6)
O7 C31 C32 121.2(6)
O7 C31 C36 119.4(5)
C32 C31 C36 119.3(6)
O6 C30 C28 111.5(6)
O2 C10 C8 109.1(5)
C34 C33 C32 120.3(7)
C34 C35 C36 120.9(7)
C24 C23 C22 119.6(6)
C6 C7 N1 111.6(5)
C4 C3 C2 119.1(7)
C13 C14 C15 118.7(7)
O20 C51 O18 122.1(6)
O20 C51 C1J 120.3(7)
O18 C51 C1J 117.6(6)
O10 C42 O9 121.7(8)
O10 C42 C1N 121.4(8)
O9 C42 C1N 116.9(6)
N4 C38 C40 106.5(5)
N4 C38 C39 113.6(5)
C40 C38 C39 111.0(6)

loop_
_geom_bond_atom_site_label_1
_geom_bond_atom_site_label_2
_geom_bond_distance
Cu1 O9 1.928(5)
Cu1 O1 1.957(4)
Cu1 O3 1.968(4)
Cu1 N1 2.017(5)
Cu1 O2 2.273(5)
Cu1 Cu2 3.0491(15)
Cu2 O1 1.926(4)
Cu2 O3 1.982(4)
Cu2 N2 1.993(5)
Cu2 O12 2.001(5)
Cu2 O4 2.312(5)
Cu3 O7 1.935(4)
Cu3 O5 1.980(4)
Cu3 N3 1.997(5)
Cu3 O15 2.000(4)
Cu3 O6 2.204(5)
Cu4 O5 1.957(4)
Cu4 O7 1.992(4)
Cu4 O18 2.007(4)
Cu4 N4 2.013(5)
Cu4 O8 2.266(5)
O20 C51 1.237(8)
O13 C45 1.245(9)
O2 C10 1.423(7)
O5 C21 1.355(7)
O8 C40 1.417(8)
O7 C31 1.329(7)
O4 C20 1.416(8)
O6 C30 1.416(9)
O18 C51 1.271(8)
O15 C48 1.263(7)
O17 C48 1.253(8)
N2 C18 1.492(8)
N2 C17 1.493(8)
C8 N1 1.469(8)
C8 C10 1.501(9)
C8 C9 1.526(9)
N3 C28 1.488(8)
N3 C27 1.508(8)
O12 C45 1.275(8)
C16 C15 1.371(10)
C16 C11 1.430(9)
C16 C17 1.489(9)
C24 C25 1.375(10)
C24 C23 1.388(10)
C12 C11 1.379(9)
C12 C13 1.380(10)
C11 O3 1.344(7)
N4 C38 1.478(8)
N4 C37 1.505(8)
O1 C1 1.365(8)
C27 C26 1.480(9)
N1 C7 1.512(9)
C26 C21 1.391(8)
C26 C25 1.419(9)
C32 C31 1.377(9)
C32 C33 1.384(10)
C36 C31 1.404(8)
C36 C35 1.408(9)
C36 C37 1.495(9)
C6 C5 1.401(9)
C6 C1 1.417(9)
C6 C7 1.493(10)
C15 C14 1.403(10)
C1K C48 1.495(9)
C2 C1 1.370(9)
C2 C3 1.404(9)
C45 C1M 1.510(10)
C40 C38 1.514(9)
C18 C20 1.523(10)
C18 C19 1.524(10)
O9 C42 1.309(9)
O10 C42 1.206(9)
C28 C29 1.510(9)
C28 C30 1.523(10)
C34 C35 1.370(10)
C34 C33 1.380(11)
C21 C22 1.384(9)
C22 C23 1.404(9)
C5 C4 1.360(10)
C4 C3 1.398(10)
C13 C14 1.383(11)
C39 C38 1.520(9)
C1J C51 1.501(9)
C42 C1N 1.533(12)

loop_
_geom_torsion_atom_site_label_1
_geom_torsion_atom_site_label_2
_geom_torsion_atom_site_label_3
_geom_torsion_atom_site_label_4
_geom_torsion
O9 Cu1 Cu2 O1 -158.6(3)
O3 Cu1 Cu2 O1 165.9(3)
N1 Cu1 Cu2 O1 -17.8(3)
O2 Cu1 Cu2 O1 83.5(3)
O9 Cu1 Cu2 O3 35.5(3)
O1 Cu1 Cu2 O3 -165.9(3)
N1 Cu1 Cu2 O3 176.3(3)
O2 Cu1 Cu2 O3 -82.4(3)
O9 Cu1 Cu2 N2 22.5(3)
O1 Cu1 Cu2 N2 -178.9(3)
O3 Cu1 Cu2 N2 -13.0(3)
N1 Cu1 Cu2 N2 163.2(3)
O2 Cu1 Cu2 N2 -95.4(2)
O9 Cu1 Cu2 O12 -120.4(3)
O1 Cu1 Cu2 O12 38.2(3)
O3 Cu1 Cu2 O12 -155.9(3)
N1 Cu1 Cu2 O12 20.4(3)
O2 Cu1 Cu2 O12 121.7(2)
O9 Cu1 Cu2 O4 125.8(3)
O1 Cu1 Cu2 O4 -75.6(3)
O3 Cu1 Cu2 O4 90.3(2)
N1 Cu1 Cu2 O4 -93.4(2)
O2 Cu1 Cu2 O4 7.9(2)
O9 Cu1 O2 C10 67.0(4)
O1 Cu1 O2 C10 -113.6(4)
O3 Cu1 O2 C10 165.1(4)
N1 Cu1 O2 C10 -23.5(4)
Cu2 Cu1 O2 C10 -153.6(3)
O7 Cu4 O5 C21 -151.0(5)
O18 Cu4 O5 C21 53.7(5)
N4 Cu4 O5 C21 -153.8(9)
O8 Cu4 O5 C21 -41.3(5)
O7 Cu4 O5 Cu3 6.93(18)
O18 Cu4 O5 Cu3 -148.37(19)
N4 Cu4 O5 Cu3 4.2(11)
O8 Cu4 O5 Cu3 116.7(2)
O7 Cu3 O5 C21 153.4(5)
N3 Cu3 O5 C21 -25.9(5)
O15 Cu3 O5 C21 -124.5(5)
O6 Cu3 O5 C21 56.5(5)
O7 Cu3 O5 Cu4 -7.11(19)
N3 Cu3 O5 Cu4 173.6(2)
O15 Cu3 O5 Cu4 75.1(4)
O6 Cu3 O5 Cu4 -104.0(2)
O5 Cu4 O8 C40 179.4(4)
O7 Cu4 O8 C40 -98.6(4)
O18 Cu4 O8 C40 82.8(4)
N4 Cu4 O8 C40 -11.6(4)
O5 Cu3 O7 C31 -163.1(5)
N3 Cu3 O7 C31 -158.3(11)
O15 Cu3 O7 C31 45.2(5)
O6 Cu3 O7 C31 -46.9(5)
O5 Cu3 O7 Cu4 6.99(18)
N3 Cu3 O7 Cu4 11.8(13)
O15 Cu3 O7 Cu4 -144.71(19)
O6 Cu3 O7 Cu4 123.2(2)
O5 Cu4 O7 C31 163.4(5)
O18 Cu4 O7 C31 -121.8(5)
N4 Cu4 O7 C31 -17.1(5)
O8 Cu4 O7 C31 61.5(5)
O5 Cu4 O7 Cu3 -7.10(18)
O18 Cu4 O7 Cu3 67.7(4)
N4 Cu4 O7 Cu3 172.3(2)
O8 Cu4 O7 Cu3 -108.98(19)
O1 Cu2 O4 C20 176.9(4)
O3 Cu2 O4 C20 -101.9(4)
N2 Cu2 O4 C20 -12.8(4)
O12 Cu2 O4 C20 80.1(4)
Cu1 Cu2 O4 C20 -144.8(3)
O7 Cu3 O6 C30 175.8(4)
O5 Cu3 O6 C30 -102.1(5)
N3 Cu3 O6 C30 -12.4(4)
O15 Cu3 O6 C30 78.3(5)
O5 Cu4 O18 C51 90.2(4)
O7 Cu4 O18 C51 19.5(6)
N4 Cu4 O18 C51 -84.4(4)
O8 Cu4 O18 C51 -163.6(4)
O7 Cu3 O15 C48 76.8(5)
O5 Cu3 O15 C48 -0.5(7)
N3 Cu3 O15 C48 -99.7(5)
O6 Cu3 O15 C48 178.7(5)
O1 Cu2 N2 C18 99.0(12)
O3 Cu2 N2 C18 94.5(5)
O12 Cu2 N2 C18 -105.1(5)
O4 Cu2 N2 C18 -16.8(4)
Cu1 Cu2 N2 C18 102.7(4)
O1 Cu2 N2 C17 -28.4(13)
O3 Cu2 N2 C17 -33.0(4)
O12 Cu2 N2 C17 127.4(4)
O4 Cu2 N2 C17 -144.2(4)
Cu1 Cu2 N2 C17 -24.8(5)
O7 Cu3 N3 C28 97.5(13)
O5 Cu3 N3 C28 102.2(4)
O15 Cu3 N3 C28 -105.8(4)
O6 Cu3 N3 C28 -15.3(4)
O7 Cu3 N3 C27 -28.5(14)
O5 Cu3 N3 C27 -23.8(4)
O15 Cu3 N3 C27 128.2(4)
O6 Cu3 N3 C27 -141.3(4)
O1 Cu2 O12 C45 84.8(4)
O3 Cu2 O12 C45 13.5(8)
N2 Cu2 O12 C45 -90.9(4)
O4 Cu2 O12 C45 -172.1(4)
Cu1 Cu2 O12 C45 61.9(4)
C13 C12 C11 O3 175.9(6)
C13 C12 C11 C16 -1.8(10)
C15 C16 C11 O3 -175.9(6)
C17 C16 C11 O3 5.3(9)
C15 C16 C11 C12 1.9(9)
C17 C16 C11 C12 -176.9(6)
O5 Cu4 N4 C38 95.4(11)
O7 Cu4 N4 C38 92.7(4)
O18 Cu4 N4 C38 -112.0(4)
O8 Cu4 N4 C38 -19.6(4)
O5 Cu4 N4 C37 -29.9(12)
O7 Cu4 N4 C37 -32.6(4)
O18 Cu4 N4 C37 122.7(4)
O8 Cu4 N4 C37 -144.9(4)
O3 Cu2 O1 C1 -161.8(5)
N2 Cu2 O1 C1 -166.5(10)
O12 Cu2 O1 C1 37.8(5)
O4 Cu2 O1 C1 -52.5(5)
Cu1 Cu2 O1 C1 -170.9(6)
O3 Cu2 O1 Cu1 9.1(2)
N2 Cu2 O1 Cu1 4.5(12)
O12 Cu2 O1 Cu1 -151.3(2)
O4 Cu2 O1 Cu1 118.40(19)
O9 Cu1 O1 C1 -123.7(7)
O3 Cu1 O1 C1 162.0(5)
N1 Cu1 O1 C1 -22.4(5)
O2 Cu1 O1 C1 58.4(5)
Cu2 Cu1 O1 C1 171.2(6)
O9 Cu1 O1 Cu2 65.1(7)
O3 Cu1 O1 Cu2 -9.2(2)
N1 Cu1 O1 Cu2 166.3(2)
O2 Cu1 O1 Cu2 -112.9(2)
C28 N3 C27 C26 -62.9(6)
Cu3 N3 C27 C26 63.8(5)
C12 C11 O3 Cu1 26.7(9)
C16 C11 O3 Cu1 -155.6(5)
C12 C11 O3 Cu2 -148.2(5)
C16 C11 O3 Cu2 29.5(8)
O9 Cu1 O3 C11 29.7(5)
O1 Cu1 O3 C11 -167.1(5)
N1 Cu1 O3 C11 168.8(9)
O2 Cu1 O3 C11 -61.8(5)
Cu2 Cu1 O3 C11 -175.9(6)
O9 Cu1 O3 Cu2 -154.4(2)
O1 Cu1 O3 Cu2 8.84(19)
N1 Cu1 O3 Cu2 -15.3(12)
O2 Cu1 O3 Cu2 114.1(2)
O1 Cu2 O3 C11 167.1(5)
N2 Cu2 O3 C11 -13.7(5)
O12 Cu2 O3 C11 -118.2(6)
O4 Cu2 O3 C11 67.8(5)
Cu1 Cu2 O3 C11 176.1(6)
O1 Cu2 O3 Cu1 -8.97(19)
N2 Cu2 O3 Cu1 170.2(2)
O12 Cu2 O3 Cu1 65.7(6)
O4 Cu2 O3 Cu1 -108.3(2)
C10 C8 N1 C7 161.8(5)
C9 C8 N1 C7 -73.7(7)
C10 C8 N1 Cu1 34.9(6)
C9 C8 N1 Cu1 159.4(5)
O9 Cu1 N1 C8 -95.5(5)
O1 Cu1 N1 C8 101.4(4)
O3 Cu1 N1 C8 124.9(10)
O2 Cu1 N1 C8 -6.5(4)
Cu2 Cu1 N1 C8 112.3(4)
O9 Cu1 N1 C7 137.6(5)
O1 Cu1 N1 C7 -25.5(4)
O3 Cu1 N1 C7 -2.0(13)
O2 Cu1 N1 C7 -133.4(5)
Cu2 Cu1 N1 C7 -14.6(5)
N3 C27 C26 C21 -59.7(7)
N3 C27 C26 C25 119.3(6)
C15 C16 C17 N2 122.7(7)
C11 C16 C17 N2 -58.5(8)
C18 N2 C17 C16 -57.8(7)
Cu2 N2 C17 C16 69.1(6)
C11 C16 C15 C14 -1.3(10)
C17 C16 C15 C14 177.5(6)
Cu2 O12 C45 O13 -0.8(7)
Cu2 O12 C45 C1M 176.3(5)
Cu4 O8 C40 C38 39.3(6)
C31 C36 C37 N4 -60.9(8)
C35 C36 C37 N4 121.4(6)
C38 N4 C37 C36 -55.3(7)
Cu4 N4 C37 C36 70.3(6)
C17 N2 C18 C20 168.5(5)
Cu2 N2 C18 C20 42.4(6)
C17 N2 C18 C19 -67.8(8)
Cu2 N2 C18 C19 166.2(5)
O1 Cu1 O9 C42 6.8(10)
O3 Cu1 O9 C42 77.9(6)
N1 Cu1 O9 C42 -94.9(6)
O2 Cu1 O9 C42 -175.2(6)
Cu2 Cu1 O9 C42 55.9(6)
C27 N3 C28 C29 -73.0(7)
Cu3 N3 C28 C29 160.9(5)
C27 N3 C28 C30 164.8(5)
Cu3 N3 C28 C30 38.7(6)
Cu2 O4 C20 C18 39.8(6)
N2 C18 C20 O4 -56.7(7)
C19 C18 C20 O4 179.0(6)
Cu4 O5 C21 C22 14.1(8)
Cu3 O5 C21 C22 -140.0(5)
Cu4 O5 C21 C26 -165.9(4)
Cu3 O5 C21 C26 40.0(7)
C25 C26 C21 O5 -175.9(6)
C27 C26 C21 O5 3.2(9)
C25 C26 C21 C22 4.1(9)
C27 C26 C21 C22 -176.9(6)
O5 C21 C22 C23 175.2(6)
C26 C21 C22 C23 -4.7(9)
C23 C24 C25 C26 0.4(10)
C21 C26 C25 C24 -2.0(10)
C27 C26 C25 C24 179.0(6)
C1 C6 C5 C4 -1.6(10)
C7 C6 C5 C4 175.5(6)
C6 C5 C4 C3 -0.8(10)
C11 C12 C13 C14 1.1(11)
Cu3 O15 C48 O17 172.7(4)
Cu3 O15 C48 C1K -8.2(7)
Cu2 O1 C1 C2 25.3(8)
Cu1 O1 C1 C2 -143.7(5)
Cu2 O1 C1 C6 -156.6(5)
Cu1 O1 C1 C6 34.4(7)
C3 C2 C1 O1 176.3(6)
C3 C2 C1 C6 -1.7(10)
C5 C6 C1 O1 -175.2(5)
C7 C6 C1 O1 7.6(9)
C5 C6 C1 C2 2.8(9)
C7 C6 C1 C2 -174.3(6)
Cu3 O7 C31 C32 23.8(8)
Cu4 O7 C31 C32 -144.1(5)
Cu3 O7 C31 C36 -158.6(4)
Cu4 O7 C31 C36 33.5(8)
C33 C32 C31 O7 176.1(6)
C33 C32 C31 C36 -1.5(10)
C35 C36 C31 O7 -177.1(6)
C37 C36 C31 O7 5.1(9)
C35 C36 C31 C32 0.6(9)
C37 C36 C31 C32 -177.2(6)
Cu3 O6 C30 C28 37.1(7)
N3 C28 C30 O6 -50.9(7)
C29 C28 C30 O6 -175.5(6)
Cu1 O2 C10 C8 48.8(6)
N1 C8 C10 O2 -58.5(7)
C9 C8 C10 O2 176.6(6)
C35 C34 C33 C32 -1.3(11)
C31 C32 C33 C34 1.9(11)
C33 C34 C35 C36 0.4(11)
C31 C36 C35 C34 -0.1(10)
C37 C36 C35 C34 177.7(7)
C25 C24 C23 C22 -0.9(10)
C21 C22 C23 C24 3.1(10)
C5 C6 C7 N1 122.6(7)
C1 C6 C7 N1 -60.4(8)
C8 N1 C7 C6 -63.4(7)
Cu1 N1 C7 C6 64.0(6)
C5 C4 C3 C2 2.0(10)
C1 C2 C3 C4 -0.7(10)
C12 C13 C14 C15 -0.4(11)
C16 C15 C14 C13 0.6(10)
Cu4 O18 C51 O20 4.2(7)
Cu4 O18 C51 C1J -175.7(5)
Cu1 O9 C42 O10 177.9(6)
Cu1 O9 C42 C1N -4.1(9)
C37 N4 C38 C40 171.1(5)
Cu4 N4 C38 C40 46.6(6)
C37 N4 C38 C39 -66.3(7)
Cu4 N4 C38 C39 169.2(5)
O8 C40 C38 N4 -57.1(7)
O8 C40 C38 C39 178.8(5)
